data_7213164
loop_
_publ_author_name
'Koizumi, Toshio'
'Bashir, Nadeem'
'Kennedy, Alan R.'
'Murphy, John A.'

_publ_section_title
;
 Diazadithiafulvalenes as electron donor reagents
;
_journal_issue 24
_journal_name_full 'Journal of the Chemical Society, Perkin Transactions 1'
_journal_page_first 3637
_journal_paper_doi 10.1039/a906684e
_journal_year 1999
_chemical_formula_moiety 'C18 H18 N2 O2 S2 '
_chemical_formula_sum 'C18 H18 N2 O2 S2'
_chemical_formula_weight 358.47
_space_group_IT_number 14
_symmetry_cell_setting monoclinic
_symmetry_Int_Tables_number 14
_symmetry_space_group_name_Hall '-P 2ybc'
_symmetry_space_group_name_H-M 'P 1 21/c 1'
_audit_creation_date 'Mon Aug  2 12:18:38 1999'
_audit_creation_method 'from TEXRAY.INF file'
_cell_angle_alpha 90
_cell_angle_beta 96.647(6)
_cell_angle_gamma 90
_cell_formula_units_Z 4
_cell_length_a 11.4859(8)
_cell_length_b 9.025(1)
_cell_length_c 16.407(1)
_cell_measurement_reflns_used 21
_cell_measurement_temperature 123
_cell_measurement_theta_max 19.0
_cell_measurement_theta_min 13.8
_cell_volume 1689.3(2)
_computing_cell_refinement 'MSC/AFC Diffractometer Control'
_computing_data_collection 'MSC/AFC Diffractometer Control'
_computing_data_reduction teXsan
_computing_publication_material teXsan
_computing_structure_refinement teXsan
_computing_structure_solution Sir
_diffrn_ambient_temperature 123
_diffrn_measurement_device 'Rigaku AFC7S diffractometer'
_diffrn_measurement_method 'omega/2-theta scans'
_diffrn_orient_matrix_UB_11 0.04246
_diffrn_orient_matrix_UB_12 0.07854
_diffrn_orient_matrix_UB_13 -0.02781
_diffrn_orient_matrix_UB_21 0.05643
_diffrn_orient_matrix_UB_22 0.01200
_diffrn_orient_matrix_UB_23 0.05075
_diffrn_orient_matrix_UB_31 0.05193
_diffrn_orient_matrix_UB_32 -0.07722
_diffrn_orient_matrix_UB_33 -0.02042
_diffrn_radiation_monochromator graphite
_diffrn_radiation_source 'X-ray tube'
_diffrn_radiation_type MoKalpha
_diffrn_radiation_wavelength 0.71069
_diffrn_reflns_av_R_equivalents 0.0333
_diffrn_reflns_limit_h_max 14
_diffrn_reflns_limit_h_min 0
_diffrn_reflns_limit_k_max 11
_diffrn_reflns_limit_k_min 0
_diffrn_reflns_limit_l_max 21
_diffrn_reflns_limit_l_min -21
_diffrn_reflns_number 4327
_diffrn_reflns_theta_max 27.50
_diffrn_reflns_theta_min 2.50
_diffrn_standards_decay_% 13.03
_diffrn_standards_interval_count 150
_diffrn_standards_number 3
_exptl_absorpt_coefficient_mu 0.328
_exptl_absorpt_correction_type none
_exptl_crystal_colour colourless
_exptl_crystal_density_diffrn 1.409
_exptl_crystal_density_meas 0.000
_exptl_crystal_description block
_exptl_crystal_F_000 752.00
_exptl_crystal_size_max 0.20
_exptl_crystal_size_mid 0.20
_exptl_crystal_size_min 0.20
_refine_diff_density_max 0.53
_refine_diff_density_min -0.51
_refine_ls_extinction_coef 5.9(17)x10^-7^
_refine_ls_extinction_method Zachariasen_type_2_Gaussian_isotropic
_refine_ls_goodness_of_fit_obs 1.570
_refine_ls_hydrogen_treatment 'refine Biso'
_refine_ls_matrix_type full
_refine_ls_number_constraints 0
_refine_ls_number_parameters 236
_refine_ls_number_reflns 2344
_refine_ls_number_restraints 0
_refine_ls_R_factor_all 0.1221
_refine_ls_R_factor_obs 0.0471
_refine_ls_shift/esd_max 0.0001
_refine_ls_structure_factor_coef F
_refine_ls_weighting_details 'w = 1/\s^2^(F)'
_refine_ls_weighting_scheme calc
_refine_ls_wR_factor_all 0.0653
_refine_ls_wR_factor_obs 0.0570
_reflns_number_observed 2344
_reflns_number_total 4128
_reflns_observed_criterion I>2\s(I)
_cod_data_source_file 906684esup1.cif
_cod_data_source_block Murph3_C18H18O2N2S2
_cod_depositor_comments
;
The following automatic conversions were performed:

'_refine_ls_weighting_scheme' value '1/\s^2^(F)' was changed to
'calc'. New tag '_refine_ls_weighting_details' was created. The value
of the new tag was set to 'w = 1/\s^2^(F)'.

Automatic conversion script
Id: cif_fix_values 3143 2015-03-26 13:38:13Z robertas 
;
_cod_original_sg_symbol_H-M 'P 21/c     '
_cod_original_formula_sum 'C18 H18 N2 O2 S2 '
_cod_database_code 7213164

loop_
_symmetry_equiv_pos_as_xyz
'   +x,   +y,   +z'
'   -x,1/2+y,1/2-z'
'   -x,   -y,   -z'
'   +x,1/2-y,1/2+z'

loop_
_atom_site_aniso_label
_atom_site_aniso_U_11
_atom_site_aniso_U_22
_atom_site_aniso_U_33
_atom_site_aniso_U_12
_atom_site_aniso_U_13
_atom_site_aniso_U_23
S(1) 0.0353(5) 0.0319(5) 0.0220(4) 0.0047(4) 0.0043(4) 0.0069(4)
S(2) 0.0350(5) 0.0203(5) 0.0291(5) 0.0043(4) 0.0041(4) 0.0023(4)
O(1) 0.032(1) 0.022(1) 0.037(1) -0.007(1) 0.005(1) -0.007(1)
O(2) 0.031(1) 0.038(2) 0.025(1) 0.007(1) -0.003(1) -0.001(1)
N(1) 0.030(2) 0.021(1) 0.020(1) -0.003(1) 0.003(1) -0.003(1)
N(2) 0.026(2) 0.022(1) 0.020(1) 0.002(1) 0.001(1) -0.003(1)
C(1) 0.029(2) 0.025(2) 0.019(2) 0.001(2) 0.004(1) -0.001(1)
C(2) 0.046(2) 0.022(2) 0.025(2) -0.005(2) 0.012(2) -0.002(1)
C(3) 0.036(2) 0.034(2) 0.026(2) -0.011(2) 0.008(2) -0.004(2)
C(4) 0.026(2) 0.043(2) 0.026(2) 0.001(2) 0.000(2) -0.006(2)
C(5) 0.029(2) 0.025(2) 0.026(2) 0.001(2) 0.003(2) 0.002(2)
C(6) 0.028(2) 0.022(2) 0.019(2) -0.004(2) 0.006(1) -0.002(1)
C(7) 0.025(2) 0.030(2) 0.025(2) -0.004(2) 0.005(1) -0.002(2)
C(8) 0.031(2) 0.033(2) 0.034(2) 0.006(2) 0.005(2) -0.010(2)
C(9) 0.020(2) 0.019(2) 0.023(2) 0.004(1) 0.002(1) 0.002(1)
C(10) 0.026(2) 0.018(2) 0.022(2) -0.001(1) 0.002(1) 0.001(1)
C(11) 0.035(2) 0.020(2) 0.021(2) 0.002(2) 0.002(2) -0.002(1)
C(12) 0.042(2) 0.028(2) 0.030(2) 0.002(2) 0.011(2) 0.002(2)
C(13) 0.024(2) 0.021(2) 0.023(2) 0.006(2) 0.000(1) -0.002(1)
C(14) 0.032(2) 0.022(2) 0.032(2) 0.003(2) 0.001(2) -0.001(2)
C(15) 0.020(2) 0.032(2) 0.047(2) 0.002(2) 0.000(2) -0.011(2)
C(16) 0.035(2) 0.035(2) 0.028(2) 0.016(2) -0.010(2) -0.013(2)
C(17) 0.033(2) 0.029(2) 0.024(2) 0.012(2) -0.003(2) -0.005(2)
C(18) 0.019(2) 0.024(2) 0.027(2) 0.004(1) 0.002(1) -0.003(1)

loop_
_atom_site_label
_atom_site_fract_x
_atom_site_fract_y
_atom_site_fract_z
_atom_site_U_iso_or_equiv
_atom_site_thermal_displace_type
S(1) 0.80051(9) 0.4311(1) 0.29839(6) 0.0296 Uij
S(2) 0.67980(9) 0.5090(1) 0.37156(6) 0.0281 Uij
O(1) 0.6806(2) -0.0120(3) 0.3905(2) 0.0304 Uij
O(2) 0.8264(2) 0.1550(3) 0.5468(2) 0.0318 Uij
N(1) 0.8439(3) 0.1147(3) 0.3671(2) 0.0237 Uij
N(2) 0.6519(3) 0.2552(3) 0.4946(2) 0.0231 Uij
C(1) 0.9207(3) 0.3698(4) 0.3682(2) 0.0241 Uij
C(2) 1.0100(4) 0.4702(4) 0.3944(2) 0.0302 Uij
C(3) 1.1094(3) 0.4240(5) 0.4423(2) 0.0314 Uij
C(4) 1.1237(3) 0.2754(5) 0.4634(2) 0.0319 Uij
C(5) 1.0364(3) 0.1744(4) 0.4382(2) 0.0269 Uij
C(6) 0.9341(3) 0.2211(4) 0.3923(2) 0.0228 Uij
C(7) 0.8544(3) 0.0284(4) 0.2916(2) 0.0264 Uij
C(8) 0.9132(3) -0.1217(5) 0.3094(2) 0.0327 Uij
C(9) 0.7530(3) 0.0845(4) 0.4096(2) 0.0210 Uij
C(10) 0.7484(3) 0.1714(4) 0.4899(2) 0.0222 Uij
C(11) 0.6388(3) 0.3317(4) 0.5724(2) 0.0253 Uij
C(12) 0.5722(4) 0.2417(4) 0.6293(2) 0.0329 Uij
C(13) 0.5599(3) 0.2685(4) 0.4277(2) 0.0231 Uij
C(14) 0.4620(3) 0.1784(4) 0.4264(2) 0.0288 Uij
C(15) 0.3729(3) 0.1868(5) 0.3613(3) 0.0332 Uij
C(16) 0.3825(4) 0.2858(4) 0.2979(2) 0.0338 Uij
C(17) 0.4771(3) 0.3805(4) 0.3008(2) 0.0290 Uij
C(18) 0.5659(3) 0.3729(4) 0.3660(2) 0.0230 Uij
H(1) 0.9992 0.5643 0.3778 0.04(1) Uij
H(2) 1.1716 0.4937 0.4616 0.03(1) Uij
H(3) 1.1917 0.2431 0.4927 0.03(1) Uij
H(4) 1.0452 0.0747 0.4512 0.025(10) Uij
H(5) 0.9051 0.0818 0.2601 0.019(9) Uij
H(6) 0.7720 0.0239 0.2631 0.022(9) Uij
H(7) 0.9995 -0.1112 0.3333 0.05(1) Uij
H(8) 0.8651 -0.1743 0.3455 0.04(1) Uij
H(9) 0.9173 -0.1754 0.2602 0.022(9) Uij
H(10) 0.7199 0.3609 0.5997 0.04(1) Uij
H(11) 0.5916 0.4220 0.5603 0.014(8) Uij
H(12) 0.6133 0.1465 0.6408 0.04(1) Uij
H(13) 0.5686 0.2898 0.6797 0.05(1) Uij
H(14) 0.4844 0.2214 0.6035 0.06(1) Uij
H(15) 0.4540 0.1092 0.4702 0.03(1) Uij
H(16) 0.3112 0.1261 0.3632 0.021(9) Uij
H(17) 0.3258 0.2851 0.2497 0.025(10) Uij
H(18) 0.4844 0.4554 0.2562 0.03(1) Uij

loop_
_atom_type_symbol
_atom_type_oxidation_number
_atom_type_number_in_cell
_atom_type_scat_dispersion_real
_atom_type_scat_dispersion_imag
_atom_type_scat_source
C 0 72 0.003 0.002 'International Tables'
H 0 72 0.000 0.000 'International Tables'
N 0 8 0.006 0.003 'International Tables'
O 0 8 0.011 0.006 'International Tables'
S 0 8 0.125 0.123 'International Tables'

loop_
_geom_angle_atom_site_label_1
_geom_angle_atom_site_label_2
_geom_angle_atom_site_label_3
_geom_angle
_geom_angle_publ_flag
S(2) S(1) C(1) 104.8(1) yes
S(1) S(2) C(18) 105.9(1) yes
C(6) N(1) C(7) 117.8(3) yes
C(6) N(1) C(9) 124.1(3) yes
C(7) N(1) C(9) 118.0(3) yes
C(10) N(2) C(11) 118.6(3) yes
C(10) N(2) C(13) 122.5(3) yes
C(11) N(2) C(13) 118.8(3) yes
S(1) C(1) C(2) 118.9(3) yes
S(1) C(1) C(6) 122.1(3) yes
C(2) C(1) C(6) 118.8(3) yes
C(1) C(2) C(3) 120.7(3) yes
C(2) C(3) C(4) 120.1(4) yes
C(3) C(4) C(5) 120.1(4) yes
C(4) C(5) C(6) 120.1(4) yes
N(1) C(6) C(1) 120.4(3) yes
N(1) C(6) C(5) 119.3(3) yes
C(1) C(6) C(5) 120.2(3) yes
N(1) C(7) C(8) 112.6(3) yes
O(1) C(9) N(1) 123.8(3) yes
O(1) C(9) C(10) 119.6(3) yes
N(1) C(9) C(10) 116.4(3) yes
O(2) C(10) N(2) 123.7(3) yes
O(2) C(10) C(9) 119.7(3) yes
N(2) C(10) C(9) 116.4(3) yes
N(2) C(11) C(12) 113.1(3) yes
N(2) C(13) C(14) 119.1(3) yes
N(2) C(13) C(18) 121.2(3) yes
C(14) C(13) C(18) 119.7(3) yes
C(13) C(14) C(15) 120.2(4) yes
C(14) C(15) C(16) 119.7(4) yes
C(15) C(16) C(17) 120.3(4) yes
C(16) C(17) C(18) 120.0(4) yes
S(2) C(18) C(13) 121.7(3) yes
S(2) C(18) C(17) 118.1(3) yes
C(13) C(18) C(17) 119.9(3) yes

loop_
_geom_bond_atom_site_label_1
_geom_bond_atom_site_label_2
_geom_bond_distance
_geom_bond_publ_flag
S(1) S(2) 2.060(1) yes
S(1) C(1) 1.777(4) yes
S(2) C(18) 1.789(4) yes
O(1) C(9) 1.220(4) yes
O(2) C(10) 1.227(4) yes
N(1) C(6) 1.438(4) yes
N(1) C(7) 1.480(4) yes
N(1) C(9) 1.349(4) yes
N(2) C(10) 1.351(4) yes
N(2) C(11) 1.474(4) yes
N(2) C(13) 1.438(4) yes
C(1) C(2) 1.399(5) yes
C(1) C(6) 1.402(5) yes
C(2) C(3) 1.374(6) yes
C(2) H(1) 0.896(4) no
C(3) C(4) 1.390(6) yes
C(3) H(2) 0.977(4) no
C(4) C(5) 1.382(5) yes
C(4) H(3) 0.916(4) no
C(5) C(6) 1.386(5) yes
C(5) H(4) 0.927(4) no
C(7) C(8) 1.527(5) yes
C(7) H(5) 0.953(4) no
C(7) H(6) 1.007(4) no
C(8) H(7) 1.028(4) no
C(8) H(8) 0.979(4) no
C(8) H(9) 0.947(4) no
C(9) C(10) 1.539(5) yes
C(11) C(12) 1.510(5) yes
C(11) H(10) 1.021(4) no
C(11) H(11) 0.986(4) no
C(12) H(12) 0.988(4) no
C(12) H(13) 0.940(4) no
C(12) H(14) 1.063(4) no
C(13) C(14) 1.386(5) yes
C(13) C(18) 1.391(5) yes
C(14) C(15) 1.393(5) yes
C(14) H(15) 0.965(4) no
C(15) C(16) 1.386(6) yes
C(15) H(16) 0.899(4) no
C(16) C(17) 1.379(6) yes
C(16) H(17) 0.963(4) no
C(17) C(18) 1.392(5) yes
C(17) H(18) 1.007(4) no
